data_7720525
loop_
_publ_author_name
'Levina, Anastasia A.'
'Shmelev, Maxim A.'
'Lalov, Andrey V.'
'Chistyakov, Aleksandr S.'
'Voronina, Julia K.'
'Varaksina, Evgeniya A.'
'Taydakov, Ilya V.'
'Sidorov, Alexey A.'
'Eremenko, Igor L.'

_publ_section_title
;
 Effect of combining 1-naphthoate and pentafluorobenzoate anions in
 Eu(III) compounds on their structure and photoluminescent properties.
;
_journal_issue 3
_journal_name_full 'Dalton transactions (Cambridge, England : 2003)'
_journal_page_first 1417
_journal_page_last 1435
_journal_paper_doi 10.1039/d5dt02665b
_journal_volume 55
_journal_year 2026
_chemical_formula_moiety 'C66 H16 Eu2 F30 N4 O12, 4(C H4 O)'
_chemical_formula_sum 'C70 H32 Eu2 F30 N4 O16'
_chemical_formula_weight 2058.91
_space_group_crystal_system monoclinic
_space_group_IT_number 14
_space_group_name_Hall '-P 2yn'
_space_group_name_H-M_alt 'P 1 21/n 1'
_atom_sites_solution_hydrogens mixed
_audit_creation_date 2025-09-01
_audit_creation_method
;
Olex2 1.5
(compiled 2025.07.13 svn.rb7424aed for OlexSys, GUI svn.r7314)
;
_audit_update_record
;
2025-09-01 deposited with the CCDC.	2025-12-16 downloaded from the CCDC.
;
_cell_angle_alpha 90
_cell_angle_beta 100.764(11)
_cell_angle_gamma 90
_cell_formula_units_Z 2
_cell_length_a 16.377(6)
_cell_length_b 9.987(4)
_cell_length_c 21.598(8)
_cell_measurement_reflns_used 7630
_cell_measurement_temperature 150
_cell_measurement_theta_max 30.31
_cell_measurement_theta_min 2.25
_cell_volume 3470(2)
_computing_cell_refinement 'SAINT V8.35A (?, 2016)'
_computing_data_reduction 'SAINT V8.35A (?, 2016)'
_computing_molecular_graphics 'Olex2 1.5 (Dolomanov et al., 2009)'
_computing_publication_material 'Olex2 1.5 (Dolomanov et al., 2009)'
_computing_structure_refinement 'XL  (Sheldrick, 2008)'
_diffrn_ambient_temperature 150
_diffrn_measured_fraction_theta_full 0.994
_diffrn_measured_fraction_theta_max 0.994
_diffrn_measurement_device_type 'Bruker APEX-II CCD'
_diffrn_measurement_method '\f and \w scans'
_diffrn_radiation_type MoK\a
_diffrn_radiation_wavelength 0.71073
_diffrn_reflns_av_R_equivalents 0.1002
_diffrn_reflns_av_unetI/netI 0.0960
_diffrn_reflns_Laue_measured_fraction_full 0.994
_diffrn_reflns_Laue_measured_fraction_max 0.994
_diffrn_reflns_limit_h_max 20
_diffrn_reflns_limit_h_min -19
_diffrn_reflns_limit_k_max 12
_diffrn_reflns_limit_k_min -12
_diffrn_reflns_limit_l_max 24
_diffrn_reflns_limit_l_min -26
_diffrn_reflns_number 24928
_diffrn_reflns_point_group_measured_fraction_full 0.994
_diffrn_reflns_point_group_measured_fraction_max 0.994
_diffrn_reflns_theta_full 25.242
_diffrn_reflns_theta_max 25.998
_diffrn_reflns_theta_min 2.254
_diffrn_source_current 30.0
_diffrn_source_power 1.5
_diffrn_source_voltage 50.0
_diffrn_standards_number 0
_exptl_absorpt_coefficient_mu 1.946
_exptl_absorpt_correction_T_max 0.1000
_exptl_absorpt_correction_T_min 0.0365
_exptl_absorpt_correction_type multi-scan
_exptl_absorpt_process_details
;
SADABS-2014/5 (Bruker,2014/5) was used for absorption correction.
wR2(int) was 0.1494 before and 0.1001 after correction.
The Ratio of minimum to maximum transmission is 0.3650.
The \l/2 correction factor is 0.00150.
;
_exptl_crystal_colour colourless
_exptl_crystal_colour_primary colourless
_exptl_crystal_density_diffrn 1.970
_exptl_crystal_description needle
_exptl_crystal_F_000 2008
_exptl_crystal_size_max 0.15
_exptl_crystal_size_mid 0.15
_exptl_crystal_size_min 0.05
_refine_diff_density_max 1.856
_refine_diff_density_min -1.251
_refine_diff_density_rms 0.194
_refine_ls_extinction_method none
_refine_ls_goodness_of_fit_ref 1.056
_refine_ls_hydrogen_treatment mixed
_refine_ls_matrix_type full
_refine_ls_number_parameters 553
_refine_ls_number_reflns 6782
_refine_ls_number_restraints 0
_refine_ls_restrained_S_all 1.056
_refine_ls_R_factor_all 0.0957
_refine_ls_R_factor_gt 0.0669
_refine_ls_shift/su_max 0.001
_refine_ls_shift/su_mean 0.000
_refine_ls_structure_factor_coef Fsqd
_refine_ls_weighting_details 'w=1/[\s^2^(Fo^2^)+(0.0616P)^2^+28.9471P] where P=(Fo^2^+2Fc^2^)/3'
_refine_ls_weighting_scheme calc
_refine_ls_wR_factor_gt 0.1514
_refine_ls_wR_factor_ref 0.1764
_reflns_Friedel_coverage 0.000
_reflns_number_gt 4951
_reflns_number_total 6782
_reflns_threshold_expression 'I > 2\s(I)'
_cod_data_source_file d5dt02665b2.cif
_cod_data_source_block 101_a
_cod_database_code 7720525
_shelx_shelxl_version_number 2014/7
_shelx_space_group_comment
;
The symmetry employed for this shelxl refinement is uniquely defined
by the following loop, which should always be used as a source of
symmetry information in preference to the above space-group names.
They are only intended as comments.
;
_shelx_estimated_absorpt_t_max 0.909
_shelx_estimated_absorpt_t_min 0.759
_olex2_refinement_description
;
1. Fixed Uiso
 At 1.2 times of:
  All C(H) groups
 At 1.5 times of:
  All C(H,H,H) groups, All O(H) groups
2.a Riding coordinates:
 O2S(H2S), O1S(H1S)
2.b Aromatic/amide H refined with riding coordinates:
 C31(H31), C29(H29), C30(H30), C22(H22), C32(H32), C23(H23), C24(H24), C33(H33)
2.c Idealised Me refined as rotating group:
 C2S(H2SA,H2SB,H2SC), C1S(H1SA,H1SB,H1SC)
;
_olex2_submission_special_instructions 'No special instructions were received'

loop_
_space_group_symop_operation_xyz
'x, y, z'
'-x+1/2, y+1/2, -z+1/2'
'-x, -y, -z'
'x-1/2, -y-1/2, z-1/2'

loop_
_atom_site_label
_atom_site_type_symbol
_atom_site_fract_x
_atom_site_fract_y
_atom_site_fract_z
_atom_site_U_iso_or_equiv
_atom_site_adp_type
_atom_site_occupancy
_atom_site_site_symmetry_order
_atom_site_calc_flag
_atom_site_refinement_flags_posn
_atom_site_refinement_flags_adp
_atom_site_refinement_flags_occupancy
_atom_site_disorder_assembly
_atom_site_disorder_group
Eu1 Eu 0.54423(3) 0.70737(4) 0.50122(2) 0.02313(16) Uani 1 1 d . . . . .
F3 F 0.3114(3) 0.9897(5) 0.4774(2) 0.0325(12) Uani 1 1 d . . . . .
F17 F 0.7277(3) 0.3431(6) 0.6530(2) 0.0349(12) Uani 1 1 d . . . . .
F10 F 0.3528(3) 0.5231(5) 0.6737(2) 0.0347(12) Uani 1 1 d . . . . .
F14 F 0.6461(3) 0.5244(5) 0.7232(3) 0.0378(13) Uani 1 1 d . . . . .
F21 F 0.7504(3) 0.4333(5) 0.4427(2) 0.0309(12) Uani 1 1 d . . . . .
F7 F 0.4378(3) 0.8585(5) 0.6825(2) 0.0368(13) Uani 1 1 d . . . . .
O1 O 0.5165(4) 0.8944(5) 0.5612(3) 0.0249(13) Uani 1 1 d . . . . .
F11 F 0.3459(4) 0.5475(6) 0.7964(3) 0.0443(14) Uani 1 1 d . . . . .
F18 F 0.8954(3) 0.3517(6) 0.6871(3) 0.0423(14) Uani 1 1 d . . . . .
F5 F 0.1479(4) 0.8170(6) 0.6151(3) 0.0513(16) Uani 1 1 d . . . . .
F13 F 0.6402(4) 0.5609(6) 0.8465(2) 0.0427(14) Uani 1 1 d . . . . .
F20 F 0.9181(3) 0.4345(5) 0.4766(3) 0.0403(13) Uani 1 1 d . . . . .
O3 O 0.5125(4) 0.6165(6) 0.5977(3) 0.0268(13) Uani 1 1 d . . . . .
F6 F 0.2877(4) 0.7892(6) 0.7070(3) 0.0478(15) Uani 1 1 d . . . . .
F4 F 0.1609(3) 0.9159(5) 0.5008(3) 0.0425(14) Uani 1 1 d . . . . .
O5 O 0.6036(4) 0.4927(5) 0.5124(3) 0.0290(14) Uani 1 1 d . . . . .
O4 O 0.4923(4) 0.3924(5) 0.6018(3) 0.0251(13) Uani 1 1 d . . . . .
O6 O 0.6060(4) 0.2731(6) 0.5282(3) 0.0293(14) Uani 1 1 d . . . . .
F19 F 0.9915(3) 0.3956(6) 0.5995(3) 0.0449(14) Uani 1 1 d . . . . .
F12 F 0.4903(4) 0.5677(6) 0.8837(2) 0.0496(16) Uani 1 1 d . . . . .
O2S O 0.5730(5) 0.1916(7) 0.6934(3) 0.0423(17) Uani 1 1 d . . . . .
H2S H 0.5362 0.2265 0.6530 0.09(5) Uiso 1 1 d R . . . .
O2 O 0.4710(4) 1.1036(5) 0.5670(3) 0.0281(14) Uani 1 1 d . . . . .
N1 N 0.6798(5) 0.7330(7) 0.4553(4) 0.0280(17) Uani 1 1 d . . . . .
N2 N 0.6809(5) 0.7427(7) 0.5806(3) 0.0270(17) Uani 1 1 d . . . . .
O1S O 0.4466(5) 0.2206(7) 0.7642(4) 0.055(2) Uani 1 1 d . . . . .
H1S H 0.4820 0.2004 0.7435 0.083 Uiso 1 1 d R U . . .
C2 C 0.3788(5) 0.9283(8) 0.5802(4) 0.0242(18) Uani 1 1 d . . . . .
C10 C 0.4242(6) 0.5297(9) 0.7155(4) 0.0269(19) Uani 1 1 d . . . . .
C9 C 0.4995(5) 0.5221(8) 0.6949(4) 0.0236(18) Uani 1 1 d . . . . .
C26 C 0.7548(5) 0.7384(8) 0.4949(4) 0.0256(19) Uani 1 1 d . . . . .
C3 C 0.3068(6) 0.9420(8) 0.5343(4) 0.029(2) Uani 1 1 d . . . . .
C16 C 0.7348(5) 0.3890(8) 0.5473(4) 0.0248(18) Uani 1 1 d . . . . .
C17 C 0.7738(6) 0.3672(8) 0.6091(4) 0.028(2) Uani 1 1 d . . . . .
C1 C 0.4620(5) 0.9797(8) 0.5675(4) 0.0260(19) Uani 1 1 d . . . . .
C27 C 0.7562(6) 0.7425(9) 0.5617(4) 0.029(2) Uani 1 1 d . . . . .
C8 C 0.5025(5) 0.5081(8) 0.6258(4) 0.028(2) Uani 1 1 d . . . . .
C14 C 0.5713(6) 0.5321(9) 0.7401(4) 0.030(2) Uani 1 1 d . . . . .
C7 C 0.3704(6) 0.8759(9) 0.6371(4) 0.030(2) Uani 1 1 d . . . . .
C13 C 0.5681(7) 0.5479(9) 0.8039(5) 0.038(2) Uani 1 1 d . . . . .
C31 C 0.6809(6) 0.7555(8) 0.6416(4) 0.030(2) Uani 1 1 d . . . . .
H31 H 0.6301 0.7606 0.6548 0.037 Uiso 1 1 calc R U . . .
C15 C 0.6411(5) 0.3853(8) 0.5267(4) 0.0247(19) Uani 1 1 d . . . . .
C21 C 0.7851(5) 0.4148(8) 0.5037(4) 0.0263(19) Uani 1 1 d . . . . .
C12 C 0.4922(7) 0.5519(9) 0.8229(4) 0.040(3) Uani 1 1 d . . . . .
C28 C 0.8323(6) 0.7485(8) 0.6034(5) 0.030(2) Uani 1 1 d . . . . .
C18 C 0.8597(6) 0.3716(9) 0.6275(4) 0.034(2) Uani 1 1 d . . . . .
C11 C 0.4207(6) 0.5420(9) 0.7784(5) 0.035(2) Uani 1 1 d . . . . .
C29 C 0.8295(6) 0.7555(9) 0.6686(5) 0.034(2) Uani 1 1 d . . . . .
H29 H 0.8786 0.7558 0.6983 0.041 Uiso 1 1 calc R U . . .
C30 C 0.7547(6) 0.7618(9) 0.6878(5) 0.034(2) Uani 1 1 d . . . . .
H30 H 0.7523 0.7702 0.7303 0.040 Uiso 1 1 calc R U . . .
C22 C 0.6786(6) 0.7377(8) 0.3935(4) 0.0247(19) Uani 1 1 d . . . . .
H22 H 0.6274 0.7362 0.3662 0.030 Uiso 1 1 calc R U . . .
C6 C 0.2939(7) 0.8381(9) 0.6505(5) 0.035(2) Uani 1 1 d . . . . .
C19 C 0.9076(6) 0.3937(9) 0.5816(5) 0.034(2) Uani 1 1 d . . . . .
C32 C 0.9085(6) 0.7517(9) 0.5792(5) 0.034(2) Uani 1 1 d . . . . .
H32 H 0.9591 0.7539 0.6072 0.041 Uiso 1 1 calc R U . . .
C20 C 0.8712(6) 0.4152(9) 0.5200(4) 0.030(2) Uani 1 1 d . . . . .
C23 C 0.7501(6) 0.7448(9) 0.3679(5) 0.034(2) Uani 1 1 d . . . . .
H23 H 0.7467 0.7484 0.3244 0.040 Uiso 1 1 calc R U . . .
C25 C 0.8301(6) 0.7439(9) 0.4732(5) 0.032(2) Uani 1 1 d . . . . .
C5 C 0.2235(6) 0.8548(9) 0.6047(5) 0.039(2) Uani 1 1 d . . . . .
C24 C 0.8259(6) 0.7463(9) 0.4077(5) 0.035(2) Uani 1 1 d . . . . .
H24 H 0.8745 0.7489 0.3912 0.042 Uiso 1 1 calc R U . . .
C4 C 0.2284(6) 0.9046(9) 0.5454(5) 0.037(2) Uani 1 1 d . . . . .
C2S C 0.6212(7) 0.0757(10) 0.6856(5) 0.047(3) Uani 1 1 d . . . . .
H2SA H 0.6483 0.0885 0.6503 0.071 Uiso 1 1 calc R U . . .
H2SB H 0.5854 -0.0011 0.6782 0.071 Uiso 1 1 calc R U . . .
H2SC H 0.6621 0.0617 0.7230 0.071 Uiso 1 1 calc R U . . .
C33 C 0.9075(6) 0.7517(9) 0.5170(5) 0.033(2) Uani 1 1 d . . . . .
H33 H 0.9572 0.7567 0.5022 0.039 Uiso 1 1 calc R U . . .
C1S C 0.4053(8) 0.1032(11) 0.7783(6) 0.060(3) Uani 1 1 d . . . . .
H1SA H 0.3644 0.0779 0.7423 0.090 Uiso 1 1 calc R U . . .
H1SB H 0.3785 0.1199 0.8134 0.090 Uiso 1 1 calc R U . . .
H1SC H 0.4449 0.0320 0.7887 0.090 Uiso 1 1 calc R U . . .

loop_
_atom_site_aniso_label
_atom_site_aniso_U_11
_atom_site_aniso_U_22
_atom_site_aniso_U_33
_atom_site_aniso_U_23
_atom_site_aniso_U_13
_atom_site_aniso_U_12
Eu1 0.0254(3) 0.0174(2) 0.0286(3) 0.00055(18) 0.01043(18) 0.00079(18)
F3 0.044(3) 0.023(3) 0.032(3) 0.003(2) 0.011(2) 0.003(2)
F17 0.034(3) 0.045(3) 0.029(3) 0.006(2) 0.014(2) 0.007(2)
F10 0.037(3) 0.031(3) 0.040(3) -0.002(2) 0.016(2) 0.003(2)
F14 0.035(3) 0.035(3) 0.045(3) 0.001(3) 0.010(2) -0.001(2)
F21 0.031(3) 0.028(3) 0.036(3) 0.001(2) 0.012(2) -0.001(2)
F7 0.047(4) 0.031(3) 0.035(3) 0.002(2) 0.013(3) 0.000(3)
O1 0.030(3) 0.021(3) 0.028(3) -0.002(2) 0.017(3) 0.005(3)
F11 0.052(4) 0.044(3) 0.044(3) -0.001(3) 0.027(3) 0.010(3)
F18 0.035(3) 0.046(3) 0.043(3) -0.001(3) -0.002(3) 0.004(3)
F5 0.046(4) 0.038(3) 0.080(5) -0.004(3) 0.038(3) -0.006(3)
F13 0.057(4) 0.039(3) 0.031(3) -0.003(3) 0.004(3) 0.010(3)
F20 0.038(3) 0.039(3) 0.050(3) 0.002(3) 0.025(3) -0.001(3)
O3 0.034(4) 0.020(3) 0.031(3) -0.003(3) 0.017(3) 0.000(3)
F6 0.058(4) 0.041(3) 0.055(4) 0.009(3) 0.039(3) -0.002(3)
F4 0.031(3) 0.036(3) 0.059(4) -0.002(3) 0.004(3) -0.006(2)
O5 0.039(4) 0.011(3) 0.039(4) -0.003(3) 0.014(3) 0.009(3)
O4 0.029(3) 0.020(3) 0.031(3) 0.001(3) 0.018(3) 0.004(2)
O6 0.024(3) 0.027(3) 0.036(4) -0.003(3) 0.001(3) 0.000(3)
F19 0.025(3) 0.046(3) 0.063(4) -0.004(3) 0.006(3) -0.001(3)
F12 0.080(5) 0.046(3) 0.026(3) -0.001(3) 0.019(3) 0.023(3)
O2S 0.052(5) 0.034(4) 0.038(4) -0.003(3) 0.000(3) 0.004(3)
O2 0.037(4) 0.018(3) 0.032(3) 0.000(3) 0.014(3) 0.005(3)
N1 0.033(4) 0.013(3) 0.038(4) -0.003(3) 0.008(3) -0.002(3)
N2 0.036(5) 0.018(3) 0.031(4) -0.002(3) 0.016(3) 0.001(3)
O1S 0.055(5) 0.044(5) 0.071(6) -0.006(4) 0.024(4) 0.002(4)
C2 0.030(5) 0.010(4) 0.035(5) 0.000(3) 0.012(4) 0.003(3)
C10 0.032(5) 0.025(4) 0.024(4) -0.005(4) 0.006(4) -0.004(4)
C9 0.033(5) 0.017(4) 0.023(4) 0.002(3) 0.012(4) 0.000(4)
C26 0.024(5) 0.017(4) 0.038(5) -0.001(4) 0.011(4) 0.000(3)
C3 0.035(5) 0.015(4) 0.042(5) -0.003(4) 0.015(4) 0.006(4)
C16 0.029(5) 0.023(4) 0.025(4) 0.003(4) 0.012(4) -0.001(4)
C17 0.036(5) 0.022(4) 0.033(5) -0.004(4) 0.022(4) 0.000(4)
C1 0.024(5) 0.025(4) 0.032(5) 0.005(4) 0.011(4) -0.005(4)
C27 0.025(5) 0.028(5) 0.038(5) -0.002(4) 0.011(4) -0.003(4)
C8 0.027(5) 0.022(4) 0.033(5) 0.000(4) 0.002(4) -0.004(4)
C14 0.032(5) 0.022(4) 0.037(5) -0.004(4) 0.010(4) -0.001(4)
C7 0.044(6) 0.022(4) 0.028(5) 0.000(4) 0.017(4) 0.007(4)
C13 0.049(7) 0.021(5) 0.042(6) -0.003(4) 0.003(5) 0.002(4)
C31 0.036(5) 0.017(4) 0.040(5) 0.002(4) 0.011(4) 0.001(4)
C15 0.033(5) 0.013(4) 0.029(5) -0.006(3) 0.009(4) -0.011(4)
C21 0.027(5) 0.015(4) 0.035(5) -0.001(4) 0.002(4) -0.002(3)
C12 0.075(8) 0.022(5) 0.026(5) -0.001(4) 0.019(5) 0.015(5)
C28 0.028(5) 0.016(4) 0.045(6) 0.004(4) 0.006(4) -0.002(4)
C18 0.034(5) 0.028(5) 0.036(5) -0.003(4) 0.000(4) 0.000(4)
C11 0.042(6) 0.029(5) 0.039(6) 0.004(4) 0.020(5) 0.008(4)
C29 0.035(6) 0.016(4) 0.047(6) 0.003(4) -0.004(5) -0.004(4)
C30 0.037(6) 0.029(5) 0.031(5) -0.001(4) -0.005(4) -0.002(4)
C22 0.025(5) 0.017(4) 0.034(5) -0.003(4) 0.011(4) 0.004(3)
C6 0.051(7) 0.025(5) 0.038(5) -0.005(4) 0.032(5) -0.005(4)
C19 0.028(5) 0.028(5) 0.047(6) -0.005(4) 0.011(4) 0.006(4)
C32 0.019(5) 0.018(4) 0.065(7) 0.001(4) 0.008(4) 0.000(3)
C20 0.029(5) 0.025(5) 0.037(5) 0.000(4) 0.008(4) 0.003(4)
C23 0.033(6) 0.028(5) 0.043(6) 0.005(4) 0.016(4) 0.002(4)
C25 0.033(5) 0.021(4) 0.043(6) 0.002(4) 0.010(4) 0.001(4)
C5 0.035(6) 0.024(5) 0.065(7) -0.005(5) 0.030(5) 0.000(4)
C24 0.042(6) 0.025(5) 0.045(6) 0.002(4) 0.028(5) 0.000(4)
C4 0.032(6) 0.027(5) 0.053(6) -0.008(5) 0.010(5) -0.002(4)
C2S 0.065(8) 0.030(5) 0.041(6) -0.010(5) -0.003(5) 0.002(5)
C33 0.025(5) 0.026(5) 0.050(6) -0.002(4) 0.014(4) -0.006(4)
C1S 0.082(10) 0.043(7) 0.058(8) -0.001(6) 0.024(7) 0.004(6)

loop_
_atom_type_symbol
_atom_type_description
_atom_type_scat_dispersion_real
_atom_type_scat_dispersion_imag
_atom_type_scat_source
C C 0.0033 0.0016 'International Tables Vol C Tables 4.2.6.8 and 6.1.1.4'
H H 0.0000 0.0000 'International Tables Vol C Tables 4.2.6.8 and 6.1.1.4'
Eu Eu -0.1578 3.6682 'International Tables Vol C Tables 4.2.6.8 and 6.1.1.4'
F F 0.0171 0.0103 'International Tables Vol C Tables 4.2.6.8 and 6.1.1.4'
N N 0.0061 0.0033 'International Tables Vol C Tables 4.2.6.8 and 6.1.1.4'
O O 0.0106 0.0060 'International Tables Vol C Tables 4.2.6.8 and 6.1.1.4'

loop_
_geom_angle_atom_site_label_1
_geom_angle_atom_site_label_2
_geom_angle_atom_site_label_3
_geom_angle
_geom_angle_site_symmetry_1
_geom_angle_site_symmetry_3
_geom_angle_publ_flag
O1 Eu1 O3 74.31(19) . . ?
O1 Eu1 O5 109.46(18) . 3_666 ?
O1 Eu1 O4 142.43(19) . 3_666 ?
O1 Eu1 O6 78.0(2) . 3_666 ?
O1 Eu1 O2 72.78(19) . 3_676 ?
O1 Eu1 N1 113.3(2) . . ?
O1 Eu1 N2 76.1(2) . . ?
O3 Eu1 O5 63.35(18) . 3_666 ?
O3 Eu1 O6 83.4(2) . 3_666 ?
O3 Eu1 N1 134.5(2) . . ?
O3 Eu1 N2 77.2(2) . . ?
O5 Eu1 O1 141.5(2) . . ?
O5 Eu1 O3 73.7(2) . . ?
O5 Eu1 O5 74.0(2) . 3_666 ?
O5 Eu1 O4 75.2(2) . 3_666 ?
O5 Eu1 O6 118.7(2) . 3_666 ?
O5 Eu1 O2 141.4(2) . 3_676 ?
O5 Eu1 N1 76.3(2) . . ?
O5 Eu1 N2 76.4(2) . . ?
O4 Eu1 O3 125.78(19) 3_666 . ?
O4 Eu1 O5 65.92(17) 3_666 3_666 ?
O4 Eu1 O6 74.1(2) 3_666 3_666 ?
O4 Eu1 N1 76.8(2) 3_666 . ?
O4 Eu1 N2 134.9(2) 3_666 . ?
O6 Eu1 O5 45.15(17) 3_666 3_666 ?
O6 Eu1 N1 141.7(2) 3_666 . ?
O6 Eu1 N2 150.9(2) 3_666 . ?
O2 Eu1 O3 144.81(19) 3_676 . ?
O2 Eu1 O5 117.47(19) 3_676 3_666 ?
O2 Eu1 O4 77.13(19) 3_676 3_666 ?
O2 Eu1 O6 77.9(2) 3_676 3_666 ?
O2 Eu1 N1 71.6(2) 3_676 . ?
O2 Eu1 N2 106.3(2) 3_676 . ?
N1 Eu1 O5 136.90(18) . 3_666 ?
N2 Eu1 O5 135.65(19) . 3_666 ?
N2 Eu1 N1 62.9(2) . . ?
C1 O1 Eu1 143.7(6) . . ?
C8 O3 Eu1 143.3(5) . . ?
Eu1 O5 Eu1 106.0(2) . 3_666 ?
C15 O5 Eu1 79.0(5) . 3_666 ?
C15 O5 Eu1 170.8(6) . . ?
C8 O4 Eu1 138.4(5) . 3_666 ?
C15 O6 Eu1 111.4(5) . 3_666 ?
C2S O2S H2S 115.2 . . ?
C1 O2 Eu1 142.6(6) . 3_676 ?
C26 N1 Eu1 119.9(6) . . ?
C22 N1 Eu1 122.1(6) . . ?
C22 N1 C26 118.0(8) . . ?
C27 N2 Eu1 121.4(6) . . ?
C31 N2 Eu1 120.9(6) . . ?
C31 N2 C27 117.6(8) . . ?
C1S O1S H1S 109.1 . . ?
C3 C2 C1 120.1(8) . . ?
C7 C2 C3 117.6(8) . . ?
C7 C2 C1 122.2(8) . . ?
F10 C10 C9 119.8(7) . . ?
F10 C10 C11 118.6(8) . . ?
C11 C10 C9 121.6(8) . . ?
C10 C9 C8 121.0(8) . . ?
C14 C9 C10 117.2(8) . . ?
C14 C9 C8 121.7(8) . . ?
N1 C26 C27 118.3(8) . . ?
N1 C26 C25 122.7(8) . . ?
C25 C26 C27 118.9(8) . . ?
F3 C3 C2 120.3(8) . . ?
F3 C3 C4 117.7(8) . . ?
C2 C3 C4 122.0(9) . . ?
C17 C16 C15 122.5(8) . . ?
C21 C16 C17 117.4(8) . . ?
C21 C16 C15 120.2(7) . . ?
F17 C17 C16 119.4(8) . . ?
F17 C17 C18 118.6(8) . . ?
C18 C17 C16 122.0(8) . . ?
O1 C1 C2 117.8(7) . . ?
O2 C1 O1 125.6(8) . . ?
O2 C1 C2 116.5(7) . . ?
N2 C27 C26 116.9(8) . . ?
N2 C27 C28 123.6(9) . . ?
C28 C27 C26 119.6(8) . . ?
O3 C8 C9 115.1(7) . . ?
O4 C8 O3 127.1(8) . . ?
O4 C8 C9 117.7(7) . . ?
F14 C14 C9 120.0(8) . . ?
F14 C14 C13 118.6(8) . . ?
C9 C14 C13 121.4(9) . . ?
F7 C7 C2 119.9(8) . . ?
F7 C7 C6 117.6(8) . . ?
C2 C7 C6 122.5(9) . . ?
F13 C13 C14 119.4(9) . . ?
F13 C13 C12 120.8(9) . . ?
C12 C13 C14 119.8(9) . . ?
N2 C31 H31 118.4 . . ?
N2 C31 C30 123.1(9) . . ?
C30 C31 H31 118.4 . . ?
O5 C15 Eu1 78.0(5) . 3_666 ?
O5 C15 O6 124.4(8) . . ?
O5 C15 C16 118.4(7) . . ?
O6 C15 Eu1 46.5(4) . 3_666 ?
O6 C15 C16 117.0(7) . . ?
C16 C15 Eu1 163.3(5) . 3_666 ?
F21 C21 C16 119.7(8) . . ?
F21 C21 C20 118.1(8) . . ?
C16 C21 C20 122.2(8) . . ?
F12 C12 C13 119.1(10) . . ?
F12 C12 C11 121.7(10) . . ?
C11 C12 C13 119.2(9) . . ?
C27 C28 C29 116.8(9) . . ?
C27 C28 C32 119.8(9) . . ?
C29 C28 C32 123.4(9) . . ?
F18 C18 C17 120.9(9) . . ?
F18 C18 C19 120.6(9) . . ?
C17 C18 C19 118.5(9) . . ?
F11 C11 C10 119.6(9) . . ?
F11 C11 C12 119.7(9) . . ?
C12 C11 C10 120.7(9) . . ?
C28 C29 H29 120.0 . . ?
C30 C29 C28 120.0(9) . . ?
C30 C29 H29 120.0 . . ?
C31 C30 H30 120.7 . . ?
C29 C30 C31 118.7(9) . . ?
C29 C30 H30 120.7 . . ?
N1 C22 H22 118.5 . . ?
N1 C22 C23 123.1(9) . . ?
C23 C22 H22 118.5 . . ?
F6 C6 C7 121.0(9) . . ?
F6 C6 C5 120.2(9) . . ?
C5 C6 C7 118.8(9) . . ?
F19 C19 C18 118.4(9) . . ?
F19 C19 C20 120.5(9) . . ?
C20 C19 C18 121.1(9) . . ?
C28 C32 H32 119.5 . . ?
C33 C32 C28 121.0(9) . . ?
C33 C32 H32 119.5 . . ?
F20 C20 C21 120.9(8) . . ?
F20 C20 C19 120.2(8) . . ?
C19 C20 C21 118.8(9) . . ?
C22 C23 H23 120.5 . . ?
C24 C23 C22 118.9(9) . . ?
C24 C23 H23 120.5 . . ?
C26 C25 C24 117.2(9) . . ?
C26 C25 C33 120.4(9) . . ?
C24 C25 C33 122.3(9) . . ?
F5 C5 C6 121.0(9) . . ?
F5 C5 C4 117.7(10) . . ?
C6 C5 C4 121.2(9) . . ?
C23 C24 C25 120.0(9) . . ?
C23 C24 H24 120.0 . . ?
C25 C24 H24 120.0 . . ?
F4 C4 C3 121.1(9) . . ?
F4 C4 C5 121.0(9) . . ?
C5 C4 C3 117.8(9) . . ?
O2S C2S H2SA 109.5 . . ?
O2S C2S H2SB 109.5 . . ?
O2S C2S H2SC 109.5 . . ?
H2SA C2S H2SB 109.5 . . ?
H2SA C2S H2SC 109.5 . . ?
H2SB C2S H2SC 109.5 . . ?
C32 C33 C25 120.3(9) . . ?
C32 C33 H33 119.9 . . ?
C25 C33 H33 119.9 . . ?
O1S C1S H1SA 109.5 . . ?
O1S C1S H1SB 109.5 . . ?
O1S C1S H1SC 109.5 . . ?
H1SA C1S H1SB 109.5 . . ?
H1SA C1S H1SC 109.5 . . ?
H1SB C1S H1SC 109.5 . . ?

loop_
_geom_bond_atom_site_label_1
_geom_bond_atom_site_label_2
_geom_bond_distance
_geom_bond_site_symmetry_2
_geom_bond_publ_flag
Eu1 O1 2.365(5) . ?
Eu1 O3 2.418(6) . ?
Eu1 O5 3.110(6) 3_666 ?
Eu1 O5 2.348(5) . ?
Eu1 O4 2.410(6) 3_666 ?
Eu1 O6 2.431(6) 3_666 ?
Eu1 O2 2.379(6) 3_676 ?
Eu1 N1 2.607(8) . ?
Eu1 N2 2.577(8) . ?
F3 C3 1.333(10) . ?
F17 C17 1.338(9) . ?
F10 C10 1.338(10) . ?
F14 C14 1.345(10) . ?
F21 C21 1.347(10) . ?
F7 C7 1.344(10) . ?
O1 C1 1.259(10) . ?
F11 C11 1.354(11) . ?
F18 C18 1.326(10) . ?
F5 C5 1.351(11) . ?
F13 C13 1.360(11) . ?
F20 C20 1.331(10) . ?
O3 C8 1.267(10) . ?
F6 C6 1.336(11) . ?
F4 C4 1.329(11) . ?
O5 Eu1 3.110(6) 3_666 ?
O5 C15 1.245(10) . ?
O4 Eu1 2.410(6) 3_666 ?
O4 C8 1.264(10) . ?
O6 Eu1 2.431(6) 3_666 ?
O6 C15 1.262(10) . ?
F19 C19 1.355(10) . ?
F12 C12 1.329(10) . ?
O2S H2S 1.0236 . ?
O2S C2S 1.428(12) . ?
O2 Eu1 2.379(6) 3_676 ?
O2 C1 1.247(10) . ?
N1 C26 1.360(11) . ?
N1 C22 1.333(11) . ?
N2 C27 1.369(11) . ?
N2 C31 1.323(11) . ?
O1S H1S 0.8200 . ?
O1S C1S 1.415(13) . ?
C2 C3 1.398(12) . ?
C2 C1 1.528(12) . ?
C2 C7 1.366(12) . ?
C10 C9 1.390(12) . ?
C10 C11 1.375(12) . ?
C9 C8 1.509(12) . ?
C9 C14 1.384(12) . ?
C26 C27 1.440(12) . ?
C26 C25 1.400(13) . ?
C3 C4 1.401(13) . ?
C16 C17 1.386(12) . ?
C16 C15 1.517(12) . ?
C16 C21 1.386(12) . ?
C17 C18 1.389(13) . ?
C27 C28 1.396(13) . ?
C14 C13 1.396(13) . ?
C7 C6 1.390(13) . ?
C13 C12 1.380(15) . ?
C31 H31 0.9300 . ?
C31 C30 1.418(13) . ?
C15 Eu1 3.122(9) 3_666 ?
C21 C20 1.389(12) . ?
C12 C11 1.373(14) . ?
C28 C29 1.420(13) . ?
C28 C32 1.440(13) . ?
C18 C19 1.392(14) . ?
C29 H29 0.9300 . ?
C29 C30 1.364(14) . ?
C30 H30 0.9300 . ?
C22 H22 0.9300 . ?
C22 C23 1.387(12) . ?
C6 C5 1.383(15) . ?
C19 C20 1.370(13) . ?
C32 H32 0.9300 . ?
C32 C33 1.341(14) . ?
C23 H23 0.9300 . ?
C23 C24 1.371(14) . ?
C25 C24 1.404(13) . ?
C25 C33 1.436(13) . ?
C5 C4 1.389(14) . ?
C24 H24 0.9300 . ?
C2S H2SA 0.9600 . ?
C2S H2SB 0.9600 . ?
C2S H2SC 0.9600 . ?
C33 H33 0.9300 . ?
C1S H1SA 0.9600 . ?
C1S H1SB 0.9600 . ?
C1S H1SC 0.9600 . ?

loop_
_geom_torsion_atom_site_label_1
_geom_torsion_atom_site_label_2
_geom_torsion_atom_site_label_3
_geom_torsion_atom_site_label_4
_geom_torsion
_geom_torsion_site_symmetry_1
_geom_torsion_site_symmetry_2
_geom_torsion_site_symmetry_3
_geom_torsion_site_symmetry_4
_geom_torsion_publ_flag
Eu1 O1 C1 O2 -124.7(9) . . . . ?
Eu1 O1 C1 C2 58.6(12) . . . . ?
Eu1 O3 C8 O4 -14.4(16) . . . . ?
Eu1 O3 C8 C9 167.9(6) . . . . ?
Eu1 O5 C15 O6 -0.3(8) 3_666 . . . ?
Eu1 O5 C15 C16 -176.9(7) 3_666 . . . ?
Eu1 O4 C8 O3 -16.6(15) 3_666 . . . ?
Eu1 O4 C8 C9 161.1(6) 3_666 . . . ?
Eu1 O6 C15 O5 0.4(11) 3_666 . . . ?
Eu1 O6 C15 C16 177.0(5) 3_666 . . . ?
Eu1 O2 C1 O1 90.1(12) 3_676 . . . ?
Eu1 O2 C1 C2 -93.1(10) 3_676 . . . ?
Eu1 N1 C26 C27 -5.9(10) . . . . ?
Eu1 N1 C26 C25 176.0(6) . . . . ?
Eu1 N1 C22 C23 -176.8(6) . . . . ?
Eu1 N2 C27 C26 7.5(10) . . . . ?
Eu1 N2 C27 C28 -173.7(6) . . . . ?
Eu1 N2 C31 C30 173.6(6) . . . . ?
F3 C3 C4 F4 0.2(12) . . . . ?
F3 C3 C4 C5 -180.0(8) . . . . ?
F17 C17 C18 F18 0.3(13) . . . . ?
F17 C17 C18 C19 178.6(8) . . . . ?
F10 C10 C9 C8 0.7(12) . . . . ?
F10 C10 C9 C14 178.8(7) . . . . ?
F10 C10 C11 F11 -0.2(13) . . . . ?
F10 C10 C11 C12 -178.6(8) . . . . ?
F14 C14 C13 F13 2.8(12) . . . . ?
F14 C14 C13 C12 -177.9(8) . . . . ?
F21 C21 C20 F20 0.6(12) . . . . ?
F21 C21 C20 C19 -178.6(7) . . . . ?
F7 C7 C6 F6 1.4(12) . . . . ?
F7 C7 C6 C5 -180.0(8) . . . . ?
F18 C18 C19 F19 -0.6(13) . . . . ?
F18 C18 C19 C20 -179.5(8) . . . . ?
F5 C5 C4 F4 0.6(13) . . . . ?
F5 C5 C4 C3 -179.1(8) . . . . ?
F13 C13 C12 F12 -0.4(13) . . . . ?
F13 C13 C12 C11 178.3(8) . . . . ?
F6 C6 C5 F5 -2.7(14) . . . . ?
F6 C6 C5 C4 -179.5(8) . . . . ?
F19 C19 C20 F20 1.9(13) . . . . ?
F19 C19 C20 C21 -178.9(8) . . . . ?
F12 C12 C11 F11 -0.4(14) . . . . ?
F12 C12 C11 C10 178.0(8) . . . . ?
N1 C26 C27 N2 -1.0(12) . . . . ?
N1 C26 C27 C28 -179.7(8) . . . . ?
N1 C26 C25 C24 1.1(13) . . . . ?
N1 C26 C25 C33 178.9(8) . . . . ?
N1 C22 C23 C24 0.4(13) . . . . ?
N2 C27 C28 C29 -0.2(13) . . . . ?
N2 C27 C28 C32 -178.1(8) . . . . ?
N2 C31 C30 C29 0.5(13) . . . . ?
C2 C3 C4 F4 -178.7(8) . . . . ?
C2 C3 C4 C5 1.1(13) . . . . ?
C2 C7 C6 F6 -178.9(8) . . . . ?
C2 C7 C6 C5 -0.3(13) . . . . ?
C10 C9 C8 O3 96.7(10) . . . . ?
C10 C9 C8 O4 -81.3(11) . . . . ?
C10 C9 C14 F14 179.4(7) . . . . ?
C10 C9 C14 C13 0.5(13) . . . . ?
C9 C10 C11 F11 -179.3(8) . . . . ?
C9 C10 C11 C12 2.2(14) . . . . ?
C9 C14 C13 F13 -178.2(8) . . . . ?
C9 C14 C13 C12 1.0(14) . . . . ?
C26 N1 C22 C23 1.4(12) . . . . ?
C26 C27 C28 C29 178.5(8) . . . . ?
C26 C27 C28 C32 0.5(13) . . . . ?
C26 C25 C24 C23 0.7(13) . . . . ?
C26 C25 C33 C32 1.0(13) . . . . ?
C3 C2 C1 O1 -111.2(9) . . . . ?
C3 C2 C1 O2 71.8(11) . . . . ?
C3 C2 C7 F7 178.9(7) . . . . ?
C3 C2 C7 C6 -0.8(13) . . . . ?
C16 C17 C18 F18 179.3(8) . . . . ?
C16 C17 C18 C19 -2.4(13) . . . . ?
C16 C21 C20 F20 177.0(8) . . . . ?
C16 C21 C20 C19 -2.1(13) . . . . ?
C17 C16 C15 Eu1 -61(2) . . . 3_666 ?
C17 C16 C15 O5 108.6(10) . . . . ?
C17 C16 C15 O6 -68.3(11) . . . . ?
C17 C16 C21 F21 178.3(7) . . . . ?
C17 C16 C21 C20 1.9(12) . . . . ?
C17 C18 C19 F19 -178.8(8) . . . . ?
C17 C18 C19 C20 2.2(14) . . . . ?
C1 C2 C3 F3 5.5(11) . . . . ?
C1 C2 C3 C4 -175.6(8) . . . . ?
C1 C2 C7 F7 -5.3(12) . . . . ?
C1 C2 C7 C6 175.1(8) . . . . ?
C27 N2 C31 C30 -3.3(12) . . . . ?
C27 C26 C25 C24 -176.9(8) . . . . ?
C27 C26 C25 C33 0.8(12) . . . . ?
C27 C28 C29 C30 -2.8(12) . . . . ?
C27 C28 C32 C33 1.3(13) . . . . ?
C8 C9 C14 F14 -2.5(12) . . . . ?
C8 C9 C14 C13 178.6(8) . . . . ?
C14 C9 C8 O3 -81.4(11) . . . . ?
C14 C9 C8 O4 100.7(10) . . . . ?
C14 C13 C12 F12 -179.7(8) . . . . ?
C14 C13 C12 C11 -0.9(14) . . . . ?
C7 C2 C3 F3 -178.5(7) . . . . ?
C7 C2 C3 C4 0.4(12) . . . . ?
C7 C2 C1 O1 73.1(11) . . . . ?
C7 C2 C1 O2 -104.0(10) . . . . ?
C7 C6 C5 F5 178.6(8) . . . . ?
C7 C6 C5 C4 1.8(14) . . . . ?
C13 C12 C11 F11 -179.1(8) . . . . ?
C13 C12 C11 C10 -0.7(14) . . . . ?
C31 N2 C27 C26 -175.6(8) . . . . ?
C31 N2 C27 C28 3.2(13) . . . . ?
C15 C16 C17 F17 -0.6(12) . . . . ?
C15 C16 C17 C18 -179.6(8) . . . . ?
C15 C16 C21 F21 -1.6(12) . . . . ?
C15 C16 C21 C20 -178.1(8) . . . . ?
C21 C16 C17 F17 179.4(7) . . . . ?
C21 C16 C17 C18 0.5(13) . . . . ?
C21 C16 C15 Eu1 119.2(18) . . . 3_666 ?
C21 C16 C15 O5 -71.5(11) . . . . ?
C21 C16 C15 O6 111.7(9) . . . . ?
C28 C29 C30 C31 2.6(13) . . . . ?
C28 C32 C33 C25 -2.1(13) . . . . ?
C18 C19 C20 F20 -179.1(8) . . . . ?
C18 C19 C20 C21 0.0(14) . . . . ?
C11 C10 C9 C8 179.8(8) . . . . ?
C11 C10 C9 C14 -2.1(13) . . . . ?
C29 C28 C32 C33 -176.6(8) . . . . ?
C22 N1 C26 C27 175.9(7) . . . . ?
C22 N1 C26 C25 -2.2(12) . . . . ?
C22 C23 C24 C25 -1.5(14) . . . . ?
C6 C5 C4 F4 177.6(8) . . . . ?
C6 C5 C4 C3 -2.2(14) . . . . ?
C32 C28 C29 C30 175.1(8) . . . . ?
C25 C26 C27 N2 177.2(8) . . . . ?
C25 C26 C27 C28 -1.6(12) . . . . ?
C24 C25 C33 C32 178.7(9) . . . . ?
C33 C25 C24 C23 -177.0(9) . . . . ?
